data_7122706
loop_
_publ_author_name
'Ogawa, Ayumu'
'Oohora, Koji'
'Gu, Wenting'
'Hayashi, Takashi'

_publ_section_title
;
 Electrochemical CO2 reduction by a cobalt bipyricorrole complex: Decrease
 of an overpotential value derived from monoanionic ligand character of
 the porphyrinoid species
;
_journal_name_full 'Chemical Communications'
_journal_paper_doi 10.1039/C8CC08876D
_journal_year 2018
_chemical_formula_moiety 'C38 H41 Co N4 O3, Cl O4'
_chemical_formula_sum 'C38 H41 Cl Co N4 O7'
_chemical_formula_weight 760.16
_space_group_crystal_system monoclinic
_space_group_IT_number 14
_space_group_name_Hall '-P 2ybc'
_space_group_name_H-M_alt 'P 1 21/c 1'
_symmetry_Int_Tables_number 14
_symmetry_space_group_name_Hall '-P 2ybc'
_symmetry_space_group_name_H-M 'P 1 21/c 1'
_atom_sites_solution_primary dual
_audit_creation_date 2018-10-17
_audit_creation_method
;
Olex2 1.2
(compiled 2018.05.29 svn.r3508 for OlexSys, GUI svn.r5506)
;
_audit_update_record
;
2018-11-01 deposited with the CCDC.
2018-12-07 downloaded from the CCDC.
;
_cell_angle_alpha 90
_cell_angle_beta 105.558(7)
_cell_angle_gamma 90
_cell_formula_units_Z 4
_cell_length_a 10.1338(7)
_cell_length_b 28.115(2)
_cell_length_c 12.8255(9)
_cell_measurement_reflns_used 5772
_cell_measurement_temperature 123(2)
_cell_measurement_theta_max 70.4410
_cell_measurement_theta_min 3.9270
_cell_volume 3520.2(4)
_computing_cell_refinement 'CrysAlisPro 1.171.39.31d (Rigaku OD, 2017)'
_computing_data_collection 'CrysAlisPro 1.171.39.31d (Rigaku OD, 2017)'
_computing_data_reduction 'CrysAlisPro 1.171.39.31d (Rigaku OD, 2017)'
_computing_molecular_graphics 'Olex2 (Dolomanov et al., 2009)'
_computing_publication_material 'Olex2 (Dolomanov et al., 2009)'
_computing_structure_refinement 'olex2.refine (Bourhis et al., 2015)'
_computing_structure_solution 'ShelXT (Sheldrick, 2015)'
_diffrn_ambient_temperature 123(2)
_diffrn_detector 'CCD plate'
_diffrn_detector_type HyPix
_diffrn_measured_fraction_theta_full 0.9620
_diffrn_measured_fraction_theta_max 0.9612
_diffrn_measurement_details
;
List of Runs (angles in degrees, time in seconds):

  # Type    Start    End  Width  t~exp~   \w     \q     \k     \f   Frames
#--------------------------------------------------------------------------
  1  \w     69.00 105.00   0.50   24.57    --   42.80  77.00-150.00   72
  2  \w     85.00 110.00   0.50   98.29    --   76.50 129.00-157.00   50
  3  \w     88.00 116.00   0.50   24.57    --   42.80 125.00 -90.00   56
  4  \w     64.00  89.00   0.50   24.57    --   42.80 141.00  15.00   50
  5  \w     81.00 106.00   0.50   98.29    --   76.50 141.00  15.00   50
  6  \w     15.00  65.00   0.50   24.57    --   42.80  77.00-150.00  100
  7  \w    -82.00 -55.00   0.50   24.57    --  -42.80 129.00-157.00   54
  8  \w     43.00  68.00   0.50   98.29    --   76.50-129.00 129.00   50
  9  \w     31.00  56.00   0.50   98.29    --   76.50-141.00 -43.00   50
 10  \w   -112.00 -87.00   0.50   24.57    --  -42.80-141.00 -43.00   50
 11  \w   -116.00 -71.00   0.50   24.57    --  -42.80-125.00 -30.00   90
 12  \w   -116.00 -72.00   0.50   24.57    --  -42.80-125.00-150.00   88
 13  \w   -115.00 -70.00   0.50   24.57    --  -42.80-125.00-180.00   90
 14  \w   -177.00 -81.00   0.50   98.29    -- -106.00-125.00   0.00  192
 15  \w   -127.00-101.00   0.50   98.29    -- -106.00-129.00 129.00   52
 16  \w   -131.00-105.00   0.50   98.29    -- -106.00 -37.00 120.00   52
 17  \w   -166.00 -78.00   0.50   98.29    -- -106.00-125.00  30.00  176
 18  \w   -176.00 -96.00   0.50   98.29    -- -106.00 -57.00  60.00  160
 19  \w   -177.00-142.00   0.50   98.29    -- -106.00 -37.00 120.00   70
 20  \w   -177.00 -85.00   0.50   98.29    -- -106.00 -57.00  30.00  184
 21  \w    -53.00 -28.00   0.50   98.29    -- -106.00  37.00 -90.00   50
 22  \w    -73.00 -46.00   0.50   98.29    -- -106.00  57.00-150.00   54
 23  \w    -84.00 -43.00   0.50   98.29    -- -106.00  57.00-120.00   82
 24  \w    -71.00 -46.00   0.50   98.29    -- -106.00 125.00-150.00   50
 25  \w   -103.00 -77.00   0.50   98.29    -- -106.00 125.00 -30.00   52
 26  \w    -79.00 -41.00   0.50   98.29    -- -106.00 141.00  15.00   76
 27  \w    -57.00 -32.00   0.50   98.29    -- -106.00 125.00  60.00   50
 28  \w   -102.00 -77.00   0.50   98.29    -- -106.00 125.00  60.00   50
 29  \w   -129.00 -82.00   0.50   98.29    -- -106.00 141.00  15.00   94
 30  \w   -120.00 -52.00   0.50   98.29    -- -106.00 125.00 -60.00  136
 31  \w   -105.00 -53.00   0.50   24.57    --  -42.80 141.00  15.00  104
 32  \w   -120.00 -95.00   0.50   98.29    -- -106.00  57.00-120.00   50
 33  \w   -128.00 -95.00   0.50   98.29    -- -106.00  57.00-150.00   66
 34  \w   -120.00 -76.00   0.50   98.29    -- -106.00 129.00-157.00   88
 35  \w   -118.00 -41.00   0.50   98.29    -- -106.00 125.00-180.00  154
 36  \w   -175.00-112.00   0.50   98.29    -- -106.00-125.00-180.00  126
;
_diffrn_measurement_device 'four-circle diffractometer'
_diffrn_measurement_device_type 'XtaLAB Synergy, Single source at offset/far, HyPix'
_diffrn_measurement_method '\w scans'
_diffrn_orient_matrix_type 'CrysAlisPro convention (1999,Acta A55,543-557)'
_diffrn_orient_matrix_UB_11 0.0215312000
_diffrn_orient_matrix_UB_12 -0.0531217000
_diffrn_orient_matrix_UB_13 0.0292063000
_diffrn_orient_matrix_UB_21 0.0607111000
_diffrn_orient_matrix_UB_22 0.0133002000
_diffrn_orient_matrix_UB_23 0.1198333000
_diffrn_orient_matrix_UB_31 -0.1440435000
_diffrn_orient_matrix_UB_32 -0.0022951000
_diffrn_orient_matrix_UB_33 0.0181994000
_diffrn_radiation_monochromator mirror
_diffrn_radiation_probe x-ray
_diffrn_radiation_type 'Cu K\a'
_diffrn_radiation_wavelength 1.54184
_diffrn_reflns_av_R_equivalents 0.1664
_diffrn_reflns_av_unetI/netI 0.0913
_diffrn_reflns_limit_h_max 8
_diffrn_reflns_limit_h_min -12
_diffrn_reflns_limit_k_max 35
_diffrn_reflns_limit_k_min -33
_diffrn_reflns_limit_l_max 16
_diffrn_reflns_limit_l_min -15
_diffrn_reflns_number 30554
_diffrn_reflns_theta_full 75.6205
_diffrn_reflns_theta_max 75.62
_diffrn_reflns_theta_min 3.91
_diffrn_source 'micro-focus sealed X-ray tube'
_diffrn_source_type 'PhotonJet (Cu) X-ray Source'
_exptl_absorpt_coefficient_mu 4.989
_exptl_absorpt_correction_T_max 1.00000
_exptl_absorpt_correction_T_min 0.54727
_exptl_absorpt_correction_type multi-scan
_exptl_absorpt_process_details
;
CrysAlisPro 1.171.39.31d (Rigaku Oxford Diffraction, 2017)
Empirical absorption correction using spherical harmonics,
 implemented in SCALE3 ABSPACK scaling algorithm.
;
_exptl_crystal_colour green
_exptl_crystal_colour_primary green
_exptl_crystal_density_diffrn 1.4342
_exptl_crystal_description plate
_exptl_crystal_F_000 1584.5880
_exptl_crystal_recrystallization_method 'H2O/CH3OH = 1/4'
_exptl_crystal_size_max 0.1
_exptl_crystal_size_mid 0.05
_exptl_crystal_size_min 0.01
_refine_diff_density_max 1.1955
_refine_diff_density_min -0.9609
_refine_diff_density_rms 0.1835
_refine_ls_d_res_high 0.7959
_refine_ls_d_res_low 11.3114
_refine_ls_goodness_of_fit_ref 1.0219
_refine_ls_hydrogen_treatment mixed
_refine_ls_matrix_type full
_refine_ls_number_constraints 72
_refine_ls_number_parameters 517
_refine_ls_number_reflns 7034
_refine_ls_number_restraints 3
_refine_ls_restrained_S_all 1.0216
_refine_ls_R_factor_all 0.1499
_refine_ls_R_factor_gt 0.0935
_refine_ls_shift/su_max 0.0003
_refine_ls_shift/su_mean 0.0000
_refine_ls_structure_factor_coef Fsqd
_refine_ls_weighting_details 'w=1/[\s^2^(Fo^2^)+(0.2P)^2^] where P=(Fo^2^+2Fc^2^)/3'
_refine_ls_weighting_scheme calc
_refine_ls_wR_factor_gt 0.2544
_refine_ls_wR_factor_ref 0.3097
_reflns_Friedel_coverage 0.0
_reflns_limit_h_max 12
_reflns_limit_h_min -12
_reflns_limit_k_max 35
_reflns_limit_k_min 0
_reflns_limit_l_max 16
_reflns_limit_l_min 0
_reflns_number_gt 4032
_reflns_number_total 7034
_reflns_threshold_expression I>=2u(I)
_cod_data_source_file c8cc08876d2.cif
_cod_data_source_block CoBIPC_1
_cod_database_code 7122706
_chemical_oxdiff_formula 'C37 H37 N4 O6 Cl Co'
_reflns_odcompleteness_completeness 99.55
_reflns_odcompleteness_iscentric 1
_reflns_odcompleteness_theta 71.98
_olex2_refinement_description
;
1. Fixed Uiso
 At 1.2 times of:
  All C(H) groups, All C(H,H) groups
 At 1.5 times of:
  All C(H,H,H) groups, All O(H) groups
2. Restrained distances
 O7-H7
 0.85 with sigma of 0.01
 C8-H7
 1.956431 with sigma of 0.02
 Co1-H7
 2.852815 with sigma of 0.02
3. Others
 Sof(C40a)=Sof(H40c)=Sof(H40d)=Sof(C41a)=Sof(H41d)=Sof(H41e)=Sof(H41f)=1-FVAR(1)
 Sof(C40)=Sof(H40a)=Sof(H40b)=Sof(C41)=Sof(H41a)=Sof(H41b)=Sof(H41c)=FVAR(1)
 Sof(Cl1a)=Sof(O2a)=Sof(O0ab)=Sof(O3a)=1-FVAR(2)
 Sof(Cl1)=Sof(O0aa)=Sof(O2)=Sof(O3)=FVAR(2)
4.a Secondary CH2 refined with riding coordinates:
 C48(H48a,H48b), C37(H37a,H37b), C50(H50a,H50b), C40(H40a,H40b), C40a(H40c,H40d)
4.b Aromatic/amide H refined with riding coordinates:
 C17(H17), C12(H12), C19(H19), C11(H11), C21(H21), C42(H42), C18(H18),
 C13(H13), C28(H28), C33(H33), C29(H29)
4.c Idealised Me refined as rotating group:
 C38(H38a,H38b,H38c), C35(H35a,H35b,H35c), C49(H49a,H49b,H49c), C8(H8a,H8b,
 H8c), C51(H51a,H51b,H51c), C32(H32a,H32b,H32c), C41(H41a,H41b,H41c), C41a(H41d,
 H41e,H41f)
;
_olex2_submission_special_instructions 'No special instructions were received'
_oxdiff_exptl_absorpt_empirical_details
;
Empirical correction (ABSPACK) includes:
- Absorption correction using spherical harmonics
- Frame scaling
;
_oxdiff_exptl_absorpt_empirical_full_max 3.174
_oxdiff_exptl_absorpt_empirical_full_min 0.309

loop_
_space_group_symop_id
_space_group_symop_operation_xyz
1 x,y,z
2 -x,y+1/2,-z+1/2
3 -x,-y,-z
4 x,-y-1/2,z-1/2

loop_
_atom_site_label
_atom_site_type_symbol
_atom_site_fract_x
_atom_site_fract_y
_atom_site_fract_z
_atom_site_U_iso_or_equiv
_atom_site_adp_type
_atom_site_occupancy
_atom_site_refinement_flags_posn
_atom_site_disorder_group
Co1 Co 0.55717(9) 0.57034(3) 0.48667(6) 0.0550(3) Uani 1.000000 D .
O7 O 0.6668(4) 0.62150(14) 0.4110(3) 0.0630(10) Uani 1.000000 D .
H7 H 0.689(5) 0.6174(15) 0.351(2) 0.0945(15) Uiso 1.000000 DR .
O31 O 0.4196(5) 0.62452(17) 0.8554(3) 0.0809(13) Uani 1.000000 . .
N43 N 0.4211(5) 0.61577(16) 0.4965(3) 0.0581(11) Uani 1.000000 . .
N15 N 0.6775(5) 0.51758(16) 0.4726(3) 0.0598(11) Uani 1.000000 . .
O34 O 0.5978(6) 0.73958(16) 0.6672(4) 0.0871(14) Uani 1.000000 . .
N9 N 0.4574(5) 0.54842(17) 0.3414(3) 0.0588(11) Uani 1.000000 . .
N23 N 0.6558(5) 0.58453(17) 0.6337(4) 0.0631(12) Uani 1.000000 . .
C16 C 0.6410(6) 0.49426(19) 0.3752(5) 0.0612(14) Uani 1.000000 . .
C24 C 0.6320(6) 0.61872(19) 0.7014(4) 0.0602(14) Uani 1.000000 . .
C46 C 0.2819(6) 0.6711(2) 0.5524(5) 0.0616(13) Uani 1.000000 . .
C10 C 0.5144(6) 0.51185(19) 0.3029(4) 0.0600(13) Uani 1.000000 . .
C47 C 0.4119(6) 0.64441(18) 0.5821(4) 0.0575(13) Uani 1.000000 . .
C25 C 0.5169(6) 0.64746(19) 0.6798(4) 0.0577(13) Uani 1.000000 . .
C44 C 0.3011(6) 0.6236(2) 0.4147(4) 0.0653(15) Uani 1.000000 . .
C26 C 0.5011(6) 0.68399(19) 0.7598(4) 0.0639(15) Uani 1.000000 . .
C17 C 0.7172(7) 0.4574(2) 0.3499(5) 0.0682(15) Uani 1.000000 . .
H17 H 0.6869(7) 0.4418(2) 0.2820(5) 0.0818(18) Uiso 1.000000 R .
C48 C 0.2164(7) 0.7042(2) 0.6177(5) 0.0723(16) Uani 1.000000 . .
H48a H 0.2888(7) 0.7220(2) 0.6706(5) 0.0867(19) Uiso 1.000000 R .
H48b H 0.1578(7) 0.7276(2) 0.5686(5) 0.0867(19) Uiso 1.000000 R .
C37 C 0.7767(8) 0.6507(3) 0.9004(5) 0.0800(19) Uani 1.000000 . .
H37a H 0.6887(8) 0.6616(3) 0.9119(5) 0.096(2) Uiso 1.000000 R .
H37b H 0.8262(8) 0.6326(3) 0.9654(5) 0.096(2) Uiso 1.000000 R .
C22 C 0.7790(8) 0.5615(2) 0.6861(5) 0.0760(18) Uani 1.000000 . .
C20 C 0.7958(7) 0.5032(2) 0.5440(5) 0.0645(14) Uani 1.000000 . .
C36 C 0.7476(7) 0.6181(3) 0.8033(5) 0.0776(19) Uani 1.000000 . .
C12 C 0.3422(7) 0.5121(3) 0.1330(5) 0.0781(18) Uani 1.000000 . .
H12 H 0.3025(7) 0.4994(3) 0.0630(5) 0.094(2) Uiso 1.000000 R .
C45 C 0.2167(6) 0.6581(2) 0.4487(5) 0.0638(14) Uani 1.000000 . .
C19 C 0.8736(7) 0.4664(2) 0.5200(5) 0.0705(16) Uani 1.000000 . .
H19 H 0.9546(7) 0.4569(2) 0.5725(5) 0.0846(19) Uiso 1.000000 R .
C14 C 0.3385(7) 0.5672(2) 0.2757(4) 0.0648(15) Uani 1.000000 . .
C11 C 0.4615(7) 0.4932(3) 0.1988(5) 0.0750(17) Uani 1.000000 . .
H11 H 0.5070(7) 0.4679(3) 0.1737(5) 0.090(2) Uiso 1.000000 R .
C21 C 0.8396(8) 0.5256(3) 0.6473(5) 0.0807(19) Uani 1.000000 . .
H21 H 0.9218(8) 0.5137(3) 0.6945(5) 0.097(2) Uiso 1.000000 R .
C27 C 0.5403(8) 0.7311(2) 0.7505(5) 0.0801(19) Uani 1.000000 . .
C42 C 0.2695(7) 0.6031(2) 0.3147(4) 0.0684(16) Uani 1.000000 . .
H42 H 0.1893(7) 0.6149(2) 0.2646(4) 0.0821(19) Uiso 1.000000 R .
C30 C 0.4483(7) 0.6720(3) 0.8469(5) 0.0765(18) Uani 1.000000 . .
C18 C 0.8366(7) 0.4434(2) 0.4226(5) 0.0697(16) Uani 1.000000 . .
H18 H 0.8914(7) 0.4187(2) 0.4058(5) 0.0837(19) Uiso 1.000000 R .
C13 C 0.2828(7) 0.5494(3) 0.1707(5) 0.0735(17) Uani 1.000000 . .
H13 H 0.2028(7) 0.5637(3) 0.1254(5) 0.088(2) Uiso 1.000000 R .
C38 C 0.8633(9) 0.6948(3) 0.8875(6) 0.097(2) Uani 1.000000 . .
H38a H 0.819(4) 0.7114(14) 0.820(3) 0.146(4) Uiso 1.000000 GR .
H38b H 0.871(6) 0.7163(12) 0.949(3) 0.146(4) Uiso 1.000000 GR .
H38c H 0.955(2) 0.6845(4) 0.885(6) 0.146(4) Uiso 1.000000 GR .
C50 C 0.0795(8) 0.6744(3) 0.3798(6) 0.0818(19) Uani 1.000000 . .
H50a H 0.0279(8) 0.6465(3) 0.3428(6) 0.098(2) Uiso 1.000000 R .
H50b H 0.0269(8) 0.6884(3) 0.4270(6) 0.098(2) Uiso 1.000000 R .
C28 C 0.5219(8) 0.7658(3) 0.8239(7) 0.091(2) Uani 1.000000 . .
H28 H 0.5485(8) 0.7979(3) 0.8175(7) 0.110(3) Uiso 1.000000 R .
C33 C 0.4290(8) 0.7062(3) 0.9187(6) 0.087(2) Uani 1.000000 . .
H33 H 0.3915(8) 0.6978(3) 0.9766(6) 0.105(3) Uiso 1.000000 R .
C29 C 0.4644(9) 0.7525(3) 0.9057(6) 0.094(3) Uani 1.000000 . .
H29 H 0.4489(9) 0.7761(3) 0.9543(6) 0.113(3) Uiso 1.000000 R .
C35 C 0.6588(11) 0.7853(3) 0.6640(8) 0.110(3) Uani 1.000000 . .
H35a H 0.696(7) 0.7870(10) 0.601(4) 0.165(5) Uiso 1.000000 GR .
H35b H 0.589(2) 0.8101(3) 0.658(7) 0.165(5) Uiso 1.000000 GR .
H35c H 0.733(6) 0.7901(12) 0.730(3) 0.165(5) Uiso 1.000000 GR .
C49 C 0.1299(9) 0.6765(3) 0.6777(7) 0.101(3) Uani 1.000000 . .
H49a H 0.061(5) 0.6578(19) 0.6257(9) 0.151(4) Uiso 1.000000 GR .
H49b H 0.1890(14) 0.6550(18) 0.730(4) 0.151(4) Uiso 1.000000 GR .
H49c H 0.084(5) 0.6987(3) 0.716(5) 0.151(4) Uiso 1.000000 GR .
C8 C 0.7614(9) 0.6530(3) 0.4823(7) 0.097(2) Uani 1.000000 D .
H8a H 0.808(5) 0.6728(17) 0.4400(9) 0.146(4) Uiso 1.000000 GR .
H8b H 0.7115(13) 0.6734(16) 0.521(4) 0.146(4) Uiso 1.000000 GR .
H8c H 0.830(4) 0.6342(3) 0.535(3) 0.146(4) Uiso 1.000000 GR .
C51 C 0.0916(9) 0.7106(3) 0.2961(7) 0.106(3) Uani 1.000000 . .
H51a H -0.0001(9) 0.721(2) 0.255(4) 0.159(4) Uiso 1.000000 GR .
H51b H 0.144(7) 0.7382(12) 0.3321(8) 0.159(4) Uiso 1.000000 GR .
H51c H 0.139(7) 0.6964(9) 0.247(4) 0.159(4) Uiso 1.000000 GR .
C39 C 0.8300(9) 0.5821(3) 0.7927(6) 0.100(3) Uani 1.000000 . .
C32 C 0.4082(13) 0.6100(4) 0.9609(7) 0.123(3) Uani 1.000000 . .
H32a H 0.417(9) 0.5754(5) 0.968(3) 0.185(5) Uiso 1.000000 GR .
H32b H 0.481(6) 0.625(3) 1.0172(7) 0.185(5) Uiso 1.000000 GR .
H32c H 0.319(4) 0.620(3) 0.970(3) 0.185(5) Uiso 1.000000 GR .
C40 C 0.9437(14) 0.5579(5) 0.8799(9) 0.072(4) Uani 0.68(3) . 1
H40a H 0.9347(14) 0.5657(5) 0.9530(9) 0.086(5) Uiso 0.68(3) R 1
H40b H 0.9390(14) 0.5229(5) 0.8706(9) 0.086(5) Uiso 0.68(3) R 1
C41 C 1.074(2) 0.5763(6) 0.8660(12) 0.088(5) Uani 0.68(3) . 1
H41a H 1.078(5) 0.570(3) 0.792(2) 0.131(7) Uiso 0.68(3) GR 1
H41b H 1.080(5) 0.6106(8) 0.880(7) 0.131(7) Uiso 0.68(3) GR 1
H41c H 1.151(2) 0.560(2) 0.917(5) 0.131(7) Uiso 0.68(3) GR 1
Cl1 Cl 0.8311(9) 0.5706(4) 0.1928(7) 0.0488(13) Uani 0.499(18) . 1
O1 O 0.8285(6) 0.5692(2) 0.3015(4) 0.1028(18) Uani 1.000000 . .
O0aa O 0.9490(12) 0.5674(5) 0.1746(9) 0.085(4) Uiso 0.499(18) . 1
O2 O 0.7328(15) 0.5402(7) 0.1226(15) 0.120(8) Uani 0.499(18) . 1
O3 O 0.770(4) 0.6185(6) 0.1543(12) 0.183(13) Uani 0.499(18) . 1
C40a C 0.996(4) 0.5819(9) 0.848(2) 0.071(8) Uani 0.32(3) . 2
H40c H 1.049(4) 0.5761(9) 0.795(2) 0.086(10) Uiso 0.32(3) R 2
H40d H 1.029(4) 0.6114(9) 0.889(2) 0.086(10) Uiso 0.32(3) R 2
C41a C 0.998(2) 0.5382(9) 0.9234(18) 0.071(8) Uani 0.32(3) . 2
H41d H 0.945(13) 0.546(2) 0.975(8) 0.106(12) Uiso 0.32(3) GR 2
H41e H 0.956(15) 0.5108(17) 0.880(2) 0.106(12) Uiso 0.32(3) GR 2
H41f H 1.092(3) 0.531(3) 0.963(9) 0.106(12) Uiso 0.32(3) GR 2
Cl1a Cl 0.7931(10) 0.5751(4) 0.1813(8) 0.0570(16) Uani 0.501(18) . 2
O2a O 0.790(4) 0.5260(8) 0.150(2) 0.186(14) Uani 0.501(18) . 2
O0ab O 0.9240(12) 0.5961(5) 0.1598(9) 0.090(4) Uiso 0.501(18) . 2
O3a O 0.705(2) 0.5999(8) 0.163(2) 0.195(13) Uani 0.501(18) . 2

loop_
_atom_site_aniso_label
_atom_site_aniso_U_11
_atom_site_aniso_U_22
_atom_site_aniso_U_33
_atom_site_aniso_U_12
_atom_site_aniso_U_13
_atom_site_aniso_U_23
Co1 0.0679(6) 0.0527(5) 0.0397(5) -0.0020(4) 0.0064(4) 0.0009(3)
O7 0.076(2) 0.060(2) 0.049(2) -0.0024(19) 0.0096(17) 0.0039(16)
O31 0.105(3) 0.086(3) 0.051(2) -0.001(3) 0.020(2) -0.004(2)
N43 0.068(3) 0.059(3) 0.039(2) -0.009(2) 0.0009(18) 0.0031(18)
N15 0.069(3) 0.056(3) 0.048(2) -0.000(2) 0.006(2) 0.0020(18)
O34 0.114(4) 0.069(3) 0.065(3) -0.016(3) 0.001(2) 0.005(2)
N9 0.066(3) 0.061(3) 0.045(2) -0.003(2) 0.0080(19) 0.000(2)
N23 0.080(3) 0.059(3) 0.044(2) 0.008(2) 0.005(2) 0.0035(19)
C16 0.075(4) 0.048(3) 0.059(3) -0.005(3) 0.014(3) -0.003(2)
C24 0.081(4) 0.054(3) 0.040(2) -0.001(3) 0.008(2) -0.002(2)
C46 0.067(3) 0.054(3) 0.059(3) -0.003(3) 0.007(2) 0.001(2)
C10 0.079(4) 0.053(3) 0.046(3) -0.010(3) 0.013(2) -0.004(2)
C47 0.069(3) 0.050(3) 0.049(3) -0.001(2) 0.008(2) 0.003(2)
C25 0.067(3) 0.054(3) 0.046(3) 0.000(3) 0.005(2) -0.001(2)
C44 0.071(4) 0.070(4) 0.045(3) -0.007(3) -0.002(2) 0.002(2)
C26 0.080(4) 0.052(3) 0.049(3) 0.001(3) 0.001(3) -0.005(2)
C17 0.081(4) 0.060(3) 0.065(3) -0.009(3) 0.022(3) -0.004(3)
C48 0.079(4) 0.065(4) 0.067(4) 0.001(3) 0.010(3) -0.011(3)
C37 0.086(4) 0.092(5) 0.047(3) 0.010(4) -0.008(3) -0.009(3)
C22 0.087(4) 0.076(4) 0.052(3) 0.019(3) -0.004(3) -0.007(3)
C20 0.082(4) 0.054(3) 0.053(3) -0.001(3) 0.011(3) 0.002(2)
C36 0.089(5) 0.082(4) 0.050(3) 0.013(4) -0.004(3) -0.006(3)
C12 0.085(4) 0.088(4) 0.055(3) -0.007(4) 0.008(3) -0.018(3)
C45 0.065(3) 0.063(3) 0.059(3) 0.009(3) 0.009(2) -0.001(3)
C19 0.085(4) 0.056(3) 0.065(3) 0.005(3) 0.011(3) 0.003(3)
C14 0.072(4) 0.072(4) 0.042(3) -0.005(3) 0.001(2) -0.005(2)
C11 0.090(4) 0.079(4) 0.051(3) -0.010(3) 0.009(3) -0.013(3)
C21 0.089(5) 0.085(4) 0.052(3) 0.019(4) -0.008(3) -0.006(3)
C27 0.095(5) 0.067(4) 0.062(4) 0.003(3) -0.009(3) -0.009(3)
C42 0.074(4) 0.079(4) 0.042(3) -0.002(3) -0.002(2) -0.002(3)
C30 0.085(4) 0.076(4) 0.061(3) 0.007(3) 0.006(3) -0.011(3)
C18 0.086(4) 0.057(3) 0.070(4) 0.006(3) 0.027(3) -0.004(3)
C13 0.082(4) 0.080(4) 0.050(3) -0.003(3) 0.003(3) -0.003(3)
C38 0.104(6) 0.101(6) 0.074(4) -0.009(5) 0.004(4) -0.017(4)
C50 0.076(4) 0.081(4) 0.079(4) 0.002(3) 0.005(3) -0.001(3)
C28 0.098(5) 0.070(4) 0.080(5) 0.007(4) -0.021(4) -0.026(4)
C33 0.087(5) 0.102(6) 0.066(4) 0.010(4) 0.009(3) -0.028(4)
C29 0.114(6) 0.086(5) 0.069(4) 0.022(4) -0.002(4) -0.029(4)
C35 0.139(8) 0.070(5) 0.099(6) -0.029(5) -0.009(5) 0.009(4)
C49 0.091(5) 0.119(7) 0.095(6) -0.007(5) 0.031(4) -0.034(5)
C8 0.091(5) 0.097(6) 0.088(5) -0.019(4) -0.003(4) 0.015(4)
C51 0.088(5) 0.110(6) 0.103(6) 0.012(5) -0.002(4) 0.033(5)
C39 0.099(6) 0.117(6) 0.060(4) 0.033(5) -0.019(4) -0.018(4)
C32 0.175(10) 0.137(8) 0.068(5) -0.012(7) 0.052(6) 0.010(5)
C40 0.078(8) 0.084(8) 0.042(6) 0.009(7) -0.002(5) 0.003(6)
C41 0.079(10) 0.098(10) 0.075(8) -0.007(8) 0.003(7) 0.002(6)
Cl1 0.034(3) 0.064(3) 0.038(2) 0.019(3) -0.008(2) 0.0014(17)
O1 0.108(4) 0.142(5) 0.050(3) -0.004(3) 0.007(2) 0.014(3)
O2 0.086(8) 0.139(17) 0.118(11) -0.037(10) -0.002(7) -0.082(12)
O3 0.41(4) 0.066(9) 0.082(9) 0.068(13) 0.087(14) 0.034(7)
C40a 0.08(2) 0.059(13) 0.067(14) -0.009(14) 0.002(14) -0.002(10)
C41a 0.071(13) 0.075(14) 0.045(11) 0.015(10) -0.022(9) 0.007(9)
Cl1a 0.040(4) 0.077(3) 0.043(2) 0.023(3) -0.009(2) 0.0072(17)
O2a 0.36(4) 0.083(10) 0.17(2) 0.044(16) 0.15(2) 0.007(10)
O3a 0.121(13) 0.134(15) 0.33(3) 0.078(12) 0.064(15) 0.126(19)

loop_
_atom_type_symbol
_atom_type_scat_dispersion_real
_atom_type_scat_dispersion_imag
_atom_type_scat_Cromer_Mann_a1
_atom_type_scat_Cromer_Mann_a2
_atom_type_scat_Cromer_Mann_a3
_atom_type_scat_Cromer_Mann_a4
_atom_type_scat_Cromer_Mann_b1
_atom_type_scat_Cromer_Mann_b2
_atom_type_scat_Cromer_Mann_b3
_atom_type_scat_Cromer_Mann_b4
_atom_type_scat_Cromer_Mann_c
_atom_type_scat_source
_atom_type_scat_dispersion_source
C 0.01920 0.00962 2.31000 1.02000 1.58860 0.86500 20.84390 10.20750 0.56870 51.65120 0.215599998832 'International Tables Volume C Table 6.1.1.4 (pp. 500-502)' 'Henke, Gullikson and Davis, At. Data and Nucl. Data Tables, 1993, 54, 2'
Co -2.41037 3.56694 12.28410 7.34090 4.00340 2.34880 4.27910 0.27840 13.53590 71.16920 1.01180005074 'International Tables Volume C Table 6.1.1.4 (pp. 500-502)' 'Henke, Gullikson and Davis, At. Data and Nucl. Data Tables, 1993, 54, 2'
Cl 0.36843 0.69943 11.46040 7.19640 6.25560 1.64550 0.01040 1.16620 18.51940 47.77840 -9.55739974976 'International Tables Volume C Table 6.1.1.4 (pp. 500-502)' 'Henke, Gullikson and Davis, At. Data and Nucl. Data Tables, 1993, 54, 2'
H 0.00000 0.00000 0.49300 0.32291 0.14019 0.04081 10.51090 26.12570 3.14236 57.79970 0.0030380000826 'International Tables Volume C Table 6.1.1.4 (pp. 500-502)' 'Henke, Gullikson and Davis, At. Data and Nucl. Data Tables, 1993, 54, 2'
O 0.05239 0.03377 3.04850 2.28680 1.54630 0.86700 13.27710 5.70110 0.32390 32.90890 0.250800013542 'International Tables Volume C Table 6.1.1.4 (pp. 500-502)' 'Henke, Gullikson and Davis, At. Data and Nucl. Data Tables, 1993, 54, 2'
N 0.03256 0.01839 12.21260 3.13220 2.01250 1.16630 0.00570 9.89330 28.99750 0.58260 -11.5290002823 'International Tables Volume C Table 6.1.1.4 (pp. 500-502)' 'Henke, Gullikson and Davis, At. Data and Nucl. Data Tables, 1993, 54, 2'

loop_
_geom_angle_atom_site_label_1
_geom_angle_atom_site_label_2
_geom_angle_atom_site_label_3
_geom_angle
N43 Co1 O7 92.92(18)
N15 Co1 O7 93.10(18)
N15 Co1 N43 172.51(19)
N9 Co1 O7 88.78(17)
N9 Co1 N43 94.31(19)
N9 Co1 N15 81.38(19)
N23 Co1 O7 96.10(19)
N23 Co1 N43 89.5(2)
N23 Co1 N15 94.3(2)
N23 Co1 N9 173.66(19)
H7 O7 Co1 126.3(18)
C8 O7 Co1 116.8(4)
C8 O7 H7 110.8(17)
C32 O31 C30 114.7(6)
C47 N43 Co1 130.1(4)
C44 N43 Co1 123.8(4)
C44 N43 C47 106.0(5)
C16 N15 Co1 115.1(4)
C20 N15 Co1 128.4(4)
C20 N15 C16 116.4(5)
C35 O34 C27 117.2(6)
C10 N9 Co1 115.3(4)
C14 N9 Co1 127.1(4)
C14 N9 C10 117.6(5)
C24 N23 Co1 129.6(4)
C22 N23 Co1 122.3(4)
C22 N23 C24 107.8(5)
C10 C16 N15 113.3(5)
C17 C16 N15 122.8(5)
C17 C16 C10 123.9(5)
C25 C24 N23 124.7(5)
C36 C24 N23 108.5(5)
C36 C24 C25 126.8(5)
C48 C46 C47 131.5(5)
C45 C46 C47 106.3(5)
C45 C46 C48 122.1(5)
C16 C10 N9 114.9(5)
C11 C10 N9 123.2(6)
C11 C10 C16 121.9(6)
C46 C47 N43 109.7(5)
C25 C47 N43 123.0(5)
C25 C47 C46 127.3(5)
C47 C25 C24 122.4(5)
C26 C25 C24 120.3(5)
C26 C25 C47 117.3(5)
C45 C44 N43 110.4(5)
C42 C44 N43 125.4(6)
C42 C44 C45 124.2(5)
C27 C26 C25 120.6(6)
C30 C26 C25 121.1(5)
C30 C26 C27 118.3(6)
H17 C17 C16 119.9(3)
C18 C17 C16 120.2(6)
C18 C17 H17 119.9(4)
H48a C48 C46 109.4(3)
H48b C48 C46 109.4(3)
H48b C48 H48a 108.0
C49 C48 C46 111.1(6)
C49 C48 H48a 109.4(4)
C49 C48 H48b 109.4(4)
H37b C37 H37a 107.8
C36 C37 H37a 109.0(4)
C36 C37 H37b 109.0(4)
C38 C37 H37a 109.0(4)
C38 C37 H37b 109.0(4)
C38 C37 C36 112.8(6)
C21 C22 N23 127.0(5)
C39 C22 N23 108.3(6)
C39 C22 C21 124.6(6)
C19 C20 N15 121.6(5)
C21 C20 N15 119.5(6)
C21 C20 C19 118.9(6)
C37 C36 C24 130.1(6)
C39 C36 C24 106.3(5)
C39 C36 C37 123.5(6)
C11 C12 H12 120.7(4)
C13 C12 H12 120.7(4)
C13 C12 C11 118.5(6)
C44 C45 C46 107.7(5)
C50 C45 C46 128.2(6)
C50 C45 C44 124.0(5)
H19 C19 C20 119.2(3)
C18 C19 C20 121.6(6)
C18 C19 H19 119.2(4)
C42 C14 N9 119.9(5)
C13 C14 N9 120.7(6)
C13 C14 C42 119.3(6)
C12 C11 C10 119.1(6)
H11 C11 C10 120.4(4)
H11 C11 C12 120.4(4)
C20 C21 C22 128.0(6)
H21 C21 C22 116.0(3)
H21 C21 C20 116.0(4)
C26 C27 O34 115.0(6)
C28 C27 O34 124.4(7)
C28 C27 C26 120.7(8)
C14 C42 C44 129.0(6)
H42 C42 C44 115.5(4)
H42 C42 C14 115.5(3)
C26 C30 O31 115.5(5)
C33 C30 O31 123.5(7)
C33 C30 C26 121.0(7)
C19 C18 C17 117.4(6)
H18 C18 C17 121.3(4)
H18 C18 C19 121.3(4)
C14 C13 C12 120.8(6)
H13 C13 C12 119.6(4)
H13 C13 C14 119.6(4)
H38a C38 C37 109.5
H38b C38 C37 109.5
H38b C38 H38a 109.5
H38c C38 C37 109.5
H38c C38 H38a 109.5
H38c C38 H38b 109.5
H50a C50 C45 109.1(4)
H50b C50 C45 109.1(4)
H50b C50 H50a 107.8
C51 C50 C45 112.7(7)
C51 C50 H50a 109.1(5)
C51 C50 H50b 109.1(5)
H28 C28 C27 120.6(5)
C29 C28 C27 118.8(8)
C29 C28 H28 120.6(4)
H33 C33 C30 120.3(5)
C29 C33 C30 119.4(8)
C29 C33 H33 120.3(5)
C33 C29 C28 121.7(7)
H29 C29 C28 119.1(4)
H29 C29 C33 119.1(5)
H35a C35 O34 109.5
H35b C35 O34 109.5
H35b C35 H35a 109.5
H35c C35 O34 109.5
H35c C35 H35a 109.5
H35c C35 H35b 109.5
H49a C49 C48 109.5
H49b C49 C48 109.5
H49b C49 H49a 109.5
H49c C49 C48 109.5
H49c C49 H49a 109.5
H49c C49 H49b 109.5
H8a C8 O7 109.5
H8b C8 O7 109.5
H8b C8 H8a 109.5
H8c C8 O7 109.5
H8c C8 H8a 109.5
H8c C8 H8b 109.5
H51a C51 C50 109.5
H51b C51 C50 109.5
H51b C51 H51a 109.5
H51c C51 C50 109.5
H51c C51 H51a 109.5
H51c C51 H51b 109.5
C36 C39 C22 108.9(6)
H32a C32 O31 109.5
H32b C32 O31 109.5
H32b C32 H32a 109.5
H32c C32 O31 109.5
H32c C32 H32a 109.5
H32c C32 H32b 109.5
H40b C40 H40a 108.7
C41 C40 H40a 110.5(7)
C41 C40 H40b 110.5(10)
H41a C41 C40 109.5
H41b C41 C40 109.5
H41b C41 H41a 109.5
H41c C41 C40 109.5
H41c C41 H41a 109.5
H41c C41 H41b 109.5
O2 Cl1 O0aa 111.6(11)
O3 Cl1 O0aa 108.8(14)
O3 Cl1 O2 99.9(14)
H40d C40a H40c 110.03311110(3)
C41a C40a H40c 112.5(17)
C41a C40a H40d 112.5(12)
H41d C41a C40a 109.5
H41e C41a C40a 109.5
H41e C41a H41d 109.5
H41f C41a C40a 109.5
H41f C41a H41d 109.5
H41f C41a H41e 109.5
O0ab Cl1a O2a 106.1(15)
O3a Cl1a O2a 126(2)
O3a Cl1a O0ab 113.8(15)

loop_
_geom_bond_atom_site_label_1
_geom_bond_atom_site_label_2
_geom_bond_distance
Co1 O7 2.196(4)
Co1 N43 1.908(5)
Co1 N15 1.959(5)
Co1 N9 1.966(4)
Co1 N23 1.924(4)
O7 H7 0.867(9)
O7 C8 1.439(8)
O31 C30 1.377(8)
O31 C32 1.447(9)
N43 C47 1.385(7)
N43 C44 1.394(7)
N15 C16 1.371(7)
N15 C20 1.360(7)
O34 C27 1.368(10)
O34 C35 1.431(9)
N9 C10 1.337(7)
N9 C14 1.376(8)
N23 C24 1.360(7)
N23 C22 1.407(8)
C16 C10 1.454(8)
C16 C17 1.381(9)
C24 C25 1.385(8)
C24 C36 1.503(8)
C46 C47 1.475(8)
C46 C48 1.519(9)
C46 C45 1.367(8)
C10 C11 1.400(7)
C47 C25 1.412(7)
C25 C26 1.490(8)
C44 C45 1.437(9)
C44 C42 1.363(8)
C26 C27 1.397(9)
C26 C30 1.404(10)
C17 H17 0.9500
C17 C18 1.372(9)
C48 H48a 0.9900
C48 H48b 0.9900
C48 C49 1.528(11)
C37 H37a 0.9900
C37 H37b 0.9900
C37 C36 1.510(9)
C37 C38 1.553(11)
C22 C21 1.346(10)
C22 C39 1.446(9)
C20 C19 1.385(9)
C20 C21 1.425(8)
C36 C39 1.341(10)
C12 H12 0.9500
C12 C11 1.382(10)
C12 C13 1.361(10)
C45 C50 1.505(9)
C19 H19 0.9500
C19 C18 1.366(9)
C14 C42 1.395(9)
C14 C13 1.405(8)
C11 H11 0.9500
C21 H21 0.9500
C27 C28 1.403(10)
C42 H42 0.9500
C30 C33 1.382(9)
C18 H18 0.9500
C13 H13 0.9500
C38 H38a 0.9800
C38 H38b 0.9800
C38 H38c 0.9800
C50 H50a 0.9900
C50 H50b 0.9900
C50 C51 1.509(11)
C28 H28 0.9500
C28 C29 1.382(13)
C33 H33 0.9500
C33 C29 1.373(12)
C29 H29 0.9500
C35 H35a 0.9800
C35 H35b 0.9800
C35 H35c 0.9800
C49 H49a 0.9800
C49 H49b 0.9800
C49 H49c 0.9800
C8 H8a 0.9800
C8 H8b 0.9800
C8 H8c 0.9800
C51 H51a 0.9800
C51 H51b 0.9800
C51 H51c 0.9800
C39 C40 1.534(16)
C39 C40a 1.64(4)
C32 H32a 0.9800
C32 H32b 0.9800
C32 H32c 0.9800
C40 H40a 0.9900
C40 H40b 0.9900
C40 C41 1.47(2)
C41 H41a 0.9800
C41 H41b 0.9800
C41 H41c 0.9800
Cl1 O1 1.402(10)
Cl1 O0aa 1.281(15)
Cl1 O2 1.432(13)
Cl1 O3 1.510(19)
O1 Cl1a 1.495(11)
C40a H40c 0.9900
C40a H40d 0.9900
C40a C41a 1.56(4)
C41a H41d 0.9800
C41a H41e 0.9800
C41a H41f 0.9800
Cl1a O2a 1.43(2)
Cl1a O0ab 1.543(16)
Cl1a O3a 1.11(2)

loop_
_restr_distance_atom_site_label_1
_restr_distance_atom_site_label_2
_restr_distance_site_symmetry_2
_restr_distance_target
_restr_distance_target_weight_param
_restr_distance_diff
Co1 H7 1 2.8528 0.0200 0.0551
O7 H7 1 0.8500 0.0100 -0.0166
C8 H7 1 1.9564 0.0200 0.0314
